data_2214936
loop_
_publ_author_name
'Kun Li'
'Shan-Shan Huang'
'Qin Zhou'
'Hong Li'
'Yun-Peng Diao'

_publ_section_title
;Bis{2,4-dibromo-6-[3-(cyclohexylamino)propyliminomethyl]phenolato}cobalt(III)
 perchlorate
;
_journal_coeditor_code AT2358
_journal_issue 9
_journal_name_full 'Acta Crystallographica Section E'
_journal_page_first m2274
_journal_page_last m2274
_journal_paper_doi 10.1107/S1600536807037579
_journal_volume 63
_journal_year 2007
_chemical_formula_iupac '[Co (C16 H21 Br2 N2 O)2] Cl O4'
_chemical_formula_moiety 'C32 H42 Br4 Co N4 O2 + , Cl O4 -'
_chemical_formula_sum 'C32 H42 Br4 Cl Co N4 O6'
_chemical_formula_weight 992.72
_chemical_name_systematic
;
Bis{2,4-dibromo-6-[3-(cyclohexylamino)propyliminomethyl]phenolato}cobalt(III)
perchlorate
;
_space_group_IT_number 14
_symmetry_cell_setting monoclinic
_symmetry_space_group_name_Hall '-P 2ybc'
_symmetry_space_group_name_H-M 'P 1 21/c 1'
_atom_sites_solution_hydrogens geom
_atom_sites_solution_primary direct
_atom_sites_solution_secondary difmap
_audit_creation_method SHELXL97
_cell_angle_alpha 90.00
_cell_angle_beta 98.91(3)
_cell_angle_gamma 90.00
_cell_formula_units_Z 4
_cell_length_a 16.208(3)
_cell_length_b 12.801(3)
_cell_length_c 18.060(4)
_cell_measurement_reflns_used 1447
_cell_measurement_temperature 298(2)
_cell_measurement_theta_max 24.5
_cell_measurement_theta_min 2.3
_cell_volume 3701.8(14)
_computing_cell_refinement 'SAINT (Bruker, 2000)'
_computing_data_collection 'SMART (Bruker, 2000)'
_computing_data_reduction SAINT
_computing_molecular_graphics SHELXTL
_computing_publication_material SHELXTL
_computing_structure_refinement SHELXTL
_computing_structure_solution 'SHELXTL (Bruker, 2000)'
_diffrn_ambient_temperature 298(2)
_diffrn_measured_fraction_theta_full 0.982
_diffrn_measured_fraction_theta_max 0.982
_diffrn_measurement_device_type 'Bruker SMART CCD area-detector'
_diffrn_measurement_method \w
_diffrn_radiation_monochromator graphite
_diffrn_radiation_source 'fine-focus sealed tube'
_diffrn_radiation_type MoK\a
_diffrn_radiation_wavelength 0.71073
_diffrn_reflns_av_R_equivalents 0.1415
_diffrn_reflns_av_sigmaI/netI 0.1769
_diffrn_reflns_limit_h_max 21
_diffrn_reflns_limit_h_min -21
_diffrn_reflns_limit_k_max 16
_diffrn_reflns_limit_k_min -16
_diffrn_reflns_limit_l_max 23
_diffrn_reflns_limit_l_min -22
_diffrn_reflns_number 30784
_diffrn_reflns_theta_full 27.50
_diffrn_reflns_theta_max 27.50
_diffrn_reflns_theta_min 1.96
_diffrn_standards_number 0
_exptl_absorpt_coefficient_mu 4.901
_exptl_absorpt_correction_T_max 0.3031
_exptl_absorpt_correction_T_min 0.2946
_exptl_absorpt_correction_type multi-scan
_exptl_absorpt_process_details '(SADABS; Bruker, 2000)'
_exptl_crystal_colour brown
_exptl_crystal_density_diffrn 1.781
_exptl_crystal_density_method 'not measured'
_exptl_crystal_description block
_exptl_crystal_F_000 1976
_exptl_crystal_size_max 0.33
_exptl_crystal_size_mid 0.32
_exptl_crystal_size_min 0.32
_refine_diff_density_max 1.124
_refine_diff_density_min -0.755
_refine_ls_extinction_method none
_refine_ls_goodness_of_fit_ref 0.963
_refine_ls_hydrogen_treatment constr
_refine_ls_matrix_type full
_refine_ls_number_parameters 436
_refine_ls_number_reflns 8354
_refine_ls_number_restraints 24
_refine_ls_restrained_S_all 0.979
_refine_ls_R_factor_all 0.2157
_refine_ls_R_factor_gt 0.0752
_refine_ls_shift/su_max 0.000
_refine_ls_shift/su_mean 0.000
_refine_ls_structure_factor_coef Fsqd
_refine_ls_weighting_details 'calc w = 1/[\s^2^(Fo^2^)+(0.0821P)^2^] where P=(Fo^2^+2Fc^2^)/3'
_refine_ls_weighting_scheme calc
_refine_ls_wR_factor_gt 0.1566
_refine_ls_wR_factor_ref 0.2125
_reflns_number_gt 3168
_reflns_number_total 8354
_reflns_threshold_expression I>2\s(I)
_cod_data_source_file at2358.cif
_cod_data_source_block I
_cod_original_sg_symbol_H-M 'P 21/c'
_cod_database_code 2214936
_cod_database_fobs_code 2214936

loop_
_symmetry_equiv_pos_as_xyz
'x, y, z'
'-x, y+1/2, -z+1/2'
'-x, -y, -z'
'x, -y-1/2, z-1/2'

loop_
_atom_site_type_symbol
_atom_site_label
_atom_site_fract_x
_atom_site_fract_y
_atom_site_fract_z
_atom_site_U_iso_or_equiv
_atom_site_adp_type
_atom_site_calc_flag
_atom_site_refinement_flags
_atom_site_occupancy
Co Co1 0.5000 0.5000 0.5000 0.0388(4) Uani d S 1
Co Co2 0.0000 0.0000 0.5000 0.0351(4) Uani d S 1
Br Br1 0.15360(8) 0.79302(11) 0.28990(8) 0.0947(5) Uani d . 1
Br Br2 0.23554(7) 0.37506(9) 0.36766(7) 0.0779(4) Uani d . 1
Br Br3 0.40645(7) 0.02431(11) 0.36755(8) 0.0917(5) Uani d . 1
Br Br4 0.06878(8) 0.13017(10) 0.26659(6) 0.0795(4) Uani d . 1
Cl Cl1 0.35696(18) 0.8654(3) 0.67797(19) 0.0731(9) Uani d . 1
O O1 0.3871(4) 0.4778(4) 0.4574(3) 0.0465(16) Uani d . 1
O O2 0.0500(4) 0.0608(4) 0.4218(3) 0.0443(15) Uani d . 1
O O3 0.3804(8) 0.8974(11) 0.6126(7) 0.175(5) Uani d U 1
O O4 0.2889(8) 0.9120(11) 0.6912(7) 0.174(5) Uani d U 1
O O5 0.4137(12) 0.9087(15) 0.7300(11) 0.256(8) Uani d U 1
O O6 0.3674(9) 0.7618(13) 0.6982(9) 0.206(6) Uani d U 1
N N1 0.4761(5) 0.6429(6) 0.5224(4) 0.0442(19) Uani d . 1
N N2 0.4722(5) 0.4576(6) 0.5999(4) 0.052(2) Uani d . 1
H H2A 0.5201 0.4265 0.6224 0.062 Uiso calc R 1
N N3 0.1045(4) 0.0001(5) 0.5661(4) 0.0374(17) Uani d . 1
N N4 -0.0236(4) 0.1438(6) 0.5369(4) 0.0453(19) Uani d . 1
H H4A -0.0719 0.1322 0.5553 0.054 Uiso calc R 1
C C1 0.3510(5) 0.6588(7) 0.4321(5) 0.044(2) Uani d . 1
C C2 0.3363(6) 0.5496(8) 0.4234(5) 0.046(2) Uani d . 1
C C3 0.2619(6) 0.5196(7) 0.3778(6) 0.053(3) Uani d . 1
C C4 0.2069(6) 0.5910(9) 0.3389(5) 0.059(3) Uani d . 1
H H4 0.1574 0.5690 0.3101 0.071 Uiso calc R 1
C C5 0.2281(7) 0.6968(9) 0.3443(6) 0.064(3) Uani d . 1
C C6 0.2971(6) 0.7307(8) 0.3913(6) 0.054(3) Uani d . 1
H H6 0.3083 0.8019 0.3963 0.064 Uiso calc R 1
C C7 0.4161(6) 0.6962(7) 0.4881(5) 0.045(2) Uani d . 1
H H7 0.4144 0.7666 0.5006 0.054 Uiso calc R 1
C C8 0.5282(6) 0.6920(8) 0.5894(5) 0.056(3) Uani d . 1
H H8A 0.5066 0.7610 0.5976 0.068 Uiso calc R 1
H H8B 0.5851 0.7000 0.5798 0.068 Uiso calc R 1
C C9 0.5282(8) 0.6267(9) 0.6591(6) 0.078(4) Uani d . 1
H H9A 0.5209 0.6726 0.7003 0.094 Uiso calc R 1
H H9B 0.5823 0.5933 0.6715 0.094 Uiso calc R 1
C C10 0.4603(7) 0.5423(8) 0.6518(6) 0.070(3) Uani d . 1
H H10A 0.4586 0.5125 0.7010 0.084 Uiso calc R 1
H H10B 0.4066 0.5749 0.6352 0.084 Uiso calc R 1
C C11 0.4077(6) 0.3707(7) 0.5978(5) 0.046(2) Uani d . 1
H H11 0.4015 0.3405 0.5474 0.055 Uiso calc R 1
C C12 0.4408(7) 0.2828(8) 0.6527(6) 0.071(3) Uani d . 1
H H12A 0.4481 0.3086 0.7038 0.085 Uiso calc R 1
H H12B 0.4945 0.2585 0.6422 0.085 Uiso calc R 1
C C13 0.3771(9) 0.1920(8) 0.6434(7) 0.089(4) Uani d . 1
H H13A 0.3740 0.1624 0.5936 0.107 Uiso calc R 1
H H13B 0.3958 0.1376 0.6795 0.107 Uiso calc R 1
C C14 0.2907(10) 0.2297(12) 0.6549(8) 0.114(6) Uani d . 1
H H14A 0.2515 0.1720 0.6475 0.136 Uiso calc R 1
H H14B 0.2928 0.2549 0.7058 0.136 Uiso calc R 1
C C15 0.2627(8) 0.3127(10) 0.6025(8) 0.090(4) Uani d . 1
H H15A 0.2078 0.3356 0.6107 0.108 Uiso calc R 1
H H15B 0.2575 0.2854 0.5519 0.108 Uiso calc R 1
C C16 0.3215(6) 0.4068(8) 0.6094(7) 0.076(3) Uani d . 1
H H16A 0.3007 0.4589 0.5721 0.091 Uiso calc R 1
H H16B 0.3242 0.4382 0.6586 0.091 Uiso calc R 1
C C17 0.1947(6) 0.0204(6) 0.4686(5) 0.044(2) Uani d . 1
C C18 0.1278(6) 0.0523(7) 0.4124(5) 0.045(2) Uani d . 1
C C19 0.1514(6) 0.0796(7) 0.3438(5) 0.048(2) Uani d . 1
C C20 0.2327(8) 0.0718(8) 0.3306(6) 0.070(3) Uani d . 1
H H20 0.2460 0.0901 0.2840 0.084 Uiso calc R 1
C C21 0.2949(6) 0.0365(8) 0.3870(7) 0.060(3) Uani d . 1
C C22 0.2758(6) 0.0135(7) 0.4557(6) 0.053(3) Uani d . 1
H H22 0.3177 -0.0070 0.4942 0.064 Uiso calc R 1
C C23 0.1772(5) 0.0054(7) 0.5443(5) 0.045(2) Uani d . 1
H H23 0.2233 -0.0012 0.5816 0.054 Uiso calc R 1
C C24 0.1034(6) 0.0094(7) 0.6471(5) 0.049(2) Uani d . 1
H H24A 0.1603 0.0145 0.6731 0.059 Uiso calc R 1
H H24B 0.0785 -0.0530 0.6647 0.059 Uiso calc R 1
C C25 0.0551(7) 0.1031(8) 0.6650(5) 0.061(3) Uani d . 1
H H25A 0.0881 0.1397 0.7064 0.073 Uiso calc R 1
H H25B 0.0048 0.0788 0.6825 0.073 Uiso calc R 1
C C26 0.0299(7) 0.1804(8) 0.6032(5) 0.063(3) Uani d . 1
H H26A 0.0020 0.2381 0.6237 0.076 Uiso calc R 1
H H26B 0.0805 0.2079 0.5879 0.076 Uiso calc R 1
C C27 -0.0514(5) 0.2239(6) 0.4777(5) 0.040(2) Uani d . 1
H H27 -0.0680 0.1866 0.4303 0.048 Uiso calc R 1
C C28 -0.1276(6) 0.2791(8) 0.4964(6) 0.063(3) Uani d . 1
H H28A -0.1133 0.3175 0.5430 0.076 Uiso calc R 1
H H28B -0.1703 0.2283 0.5030 0.076 Uiso calc R 1
C C29 -0.1616(8) 0.3557(10) 0.4322(7) 0.095(4) Uani d . 1
H H29A -0.1818 0.3163 0.3871 0.113 Uiso calc R 1
H H29B -0.2081 0.3948 0.4460 0.113 Uiso calc R 1
C C30 -0.0944(10) 0.4309(10) 0.4163(8) 0.105(5) Uani d . 1
H H30A -0.1159 0.4736 0.3733 0.126 Uiso calc R 1
H H30B -0.0796 0.4768 0.4590 0.126 Uiso calc R 1
C C31 -0.0177(8) 0.3742(9) 0.4010(7) 0.083(4) Uani d . 1
H H31A 0.0250 0.4245 0.3938 0.100 Uiso calc R 1
H H31B -0.0311 0.3338 0.3553 0.100 Uiso calc R 1
C C32 0.0156(6) 0.3016(8) 0.4656(6) 0.067(3) Uani d . 1
H H32A 0.0644 0.2648 0.4542 0.080 Uiso calc R 1
H H32B 0.0320 0.3421 0.5109 0.080 Uiso calc R 1

loop_
_atom_site_aniso_label
_atom_site_aniso_U_11
_atom_site_aniso_U_22
_atom_site_aniso_U_33
_atom_site_aniso_U_12
_atom_site_aniso_U_13
_atom_site_aniso_U_23
Co1 0.0420(10) 0.0357(10) 0.0374(10) 0.0002(8) 0.0021(8) -0.0028(8)
Co2 0.0375(9) 0.0342(9) 0.0329(10) 0.0023(7) 0.0031(7) -0.0017(8)
Br1 0.0855(9) 0.0993(10) 0.0913(10) 0.0441(8) -0.0112(8) 0.0101(8)
Br2 0.0671(8) 0.0720(8) 0.0864(9) -0.0146(6) -0.0138(6) -0.0125(7)
Br3 0.0655(8) 0.1031(11) 0.1179(12) -0.0095(7) 0.0496(8) -0.0105(8)
Br4 0.0935(9) 0.0932(9) 0.0530(7) 0.0052(7) 0.0156(6) 0.0266(7)
Cl1 0.0549(18) 0.088(2) 0.077(2) 0.0211(16) 0.0111(16) 0.0037(18)
O1 0.053(4) 0.039(4) 0.046(4) -0.002(3) 0.000(3) 0.000(3)
O2 0.052(4) 0.046(4) 0.036(4) 0.000(3) 0.009(3) 0.005(3)
O3 0.189(8) 0.200(9) 0.152(8) 0.061(7) 0.080(7) 0.013(7)
O4 0.147(7) 0.231(9) 0.156(8) 0.089(7) 0.065(6) 0.045(7)
O5 0.248(11) 0.246(11) 0.256(11) -0.018(9) -0.018(9) -0.007(9)
O6 0.214(9) 0.169(9) 0.239(10) -0.003(8) 0.040(8) 0.021(8)
N1 0.042(5) 0.041(5) 0.050(5) 0.002(4) 0.007(4) -0.008(4)
N2 0.067(5) 0.040(5) 0.048(5) 0.001(4) 0.008(4) 0.001(4)
N3 0.042(4) 0.032(4) 0.035(4) 0.007(3) -0.004(3) -0.006(3)
N4 0.048(5) 0.051(5) 0.034(4) 0.005(4) -0.001(4) -0.007(4)
C1 0.041(5) 0.044(6) 0.047(6) 0.007(5) 0.010(5) -0.001(5)
C2 0.049(6) 0.050(6) 0.039(6) -0.002(5) 0.008(5) -0.004(5)
C3 0.048(6) 0.051(7) 0.059(7) -0.002(5) 0.001(5) 0.000(5)
C4 0.046(6) 0.088(9) 0.043(6) -0.002(6) 0.000(5) -0.013(6)
C5 0.062(7) 0.066(8) 0.062(8) 0.030(6) 0.006(6) 0.014(6)
C6 0.056(7) 0.041(6) 0.065(7) 0.015(5) 0.016(6) 0.002(5)
C7 0.044(6) 0.033(5) 0.060(7) -0.001(5) 0.016(5) -0.010(5)
C8 0.062(7) 0.052(7) 0.052(7) 0.001(5) -0.001(5) -0.016(5)
C9 0.105(10) 0.073(8) 0.054(8) -0.006(7) 0.002(7) -0.022(6)
C10 0.095(9) 0.075(8) 0.045(7) -0.012(7) 0.026(6) -0.012(6)
C11 0.055(6) 0.045(6) 0.036(5) -0.005(5) 0.004(4) 0.014(5)
C12 0.089(8) 0.054(7) 0.064(7) -0.015(6) -0.004(6) 0.011(6)
C13 0.153(13) 0.038(7) 0.066(8) -0.009(8) -0.014(9) 0.010(6)
C14 0.141(14) 0.101(12) 0.118(12) -0.083(11) 0.078(11) -0.030(10)
C15 0.085(9) 0.072(9) 0.119(12) -0.022(7) 0.036(8) 0.015(9)
C16 0.052(7) 0.073(8) 0.107(10) 0.011(6) 0.026(7) 0.003(7)
C17 0.056(6) 0.032(5) 0.043(6) 0.003(4) 0.006(5) -0.003(4)
C18 0.063(7) 0.028(5) 0.044(6) -0.002(5) 0.007(5) -0.006(4)
C19 0.065(7) 0.050(6) 0.035(6) -0.004(5) 0.019(5) 0.006(5)
C20 0.091(9) 0.069(8) 0.064(8) -0.012(7) 0.052(7) -0.007(6)
C21 0.046(6) 0.066(7) 0.071(8) -0.011(5) 0.018(6) -0.002(6)
C22 0.049(6) 0.040(6) 0.072(8) -0.008(5) 0.017(5) -0.015(5)
C23 0.031(5) 0.042(6) 0.058(7) -0.007(4) -0.005(5) -0.002(5)
C24 0.055(6) 0.053(6) 0.037(6) 0.010(5) -0.003(5) 0.003(5)
C25 0.081(8) 0.061(7) 0.036(6) 0.013(6) -0.009(5) -0.008(5)
C26 0.082(8) 0.054(7) 0.048(7) 0.017(6) -0.006(6) -0.013(5)
C27 0.051(6) 0.029(5) 0.041(6) 0.001(4) 0.006(4) -0.007(4)
C28 0.061(7) 0.067(7) 0.066(7) 0.007(6) 0.023(6) -0.011(6)
C29 0.103(10) 0.096(11) 0.084(10) 0.060(9) 0.012(8) 0.005(8)
C30 0.143(14) 0.055(9) 0.112(12) 0.016(9) 0.003(10) 0.040(8)
C31 0.100(10) 0.064(8) 0.082(9) -0.022(7) 0.001(8) 0.022(7)
C32 0.070(8) 0.065(8) 0.063(7) -0.018(6) 0.006(6) 0.008(6)

loop_
_atom_type_symbol
_atom_type_description
_atom_type_scat_dispersion_real
_atom_type_scat_dispersion_imag
_atom_type_scat_source
C C 0.0033 0.0016 'International Tables Vol C Tables 4.2.6.8 and 6.1.1.4'
H H 0.0000 0.0000 'International Tables Vol C Tables 4.2.6.8 and 6.1.1.4'
Br Br -0.2901 2.4595 'International Tables Vol C Tables 4.2.6.8 and 6.1.1.4'
Cl Cl 0.1484 0.1585 'International Tables Vol C Tables 4.2.6.8 and 6.1.1.4'
Co Co 0.3494 0.9721 'International Tables Vol C Tables 4.2.6.8 and 6.1.1.4'
N N 0.0061 0.0033 'International Tables Vol C Tables 4.2.6.8 and 6.1.1.4'
O O 0.0106 0.0060 'International Tables Vol C Tables 4.2.6.8 and 6.1.1.4'

loop_
_geom_angle_atom_site_label_1
_geom_angle_atom_site_label_2
_geom_angle_atom_site_label_3
_geom_angle_site_symmetry_1
_geom_angle_site_symmetry_3
_geom_angle
O1 Co1 O1 . 3_666 180.00(16)
O1 Co1 N1 . . 90.8(3)
O1 Co1 N1 3_666 . 89.2(3)
O1 Co1 N1 . 3_666 89.2(3)
O1 Co1 N1 3_666 3_666 90.8(3)
N1 Co1 N1 . 3_666 180.0000(10)
O1 Co1 N2 . 3_666 90.7(3)
O1 Co1 N2 3_666 3_666 89.3(3)
N1 Co1 N2 . 3_666 90.7(3)
N1 Co1 N2 3_666 3_666 89.3(3)
O1 Co1 N2 . . 89.3(3)
O1 Co1 N2 3_666 . 90.7(3)
N1 Co1 N2 . . 89.3(3)
N1 Co1 N2 3_666 . 90.7(3)
N2 Co1 N2 3_666 . 180.000(2)
O2 Co2 O2 3_556 . 180.0000(10)
O2 Co2 N3 3_556 3_556 91.4(3)
O2 Co2 N3 . 3_556 88.6(3)
O2 Co2 N3 3_556 . 88.6(3)
O2 Co2 N3 . . 91.4(3)
N3 Co2 N3 3_556 . 180.0000(10)
O2 Co2 N4 3_556 3_556 89.8(3)
O2 Co2 N4 . 3_556 90.2(3)
N3 Co2 N4 3_556 3_556 89.3(3)
N3 Co2 N4 . 3_556 90.7(3)
O2 Co2 N4 3_556 . 90.2(3)
O2 Co2 N4 . . 89.8(3)
N3 Co2 N4 3_556 . 90.7(3)
N3 Co2 N4 . . 89.3(3)
N4 Co2 N4 3_556 . 180.0(4)
O4 Cl1 O5 . . 101.0(11)
O4 Cl1 O3 . . 112.3(8)
O5 Cl1 O3 . . 103.5(11)
O4 Cl1 O6 . . 117.5(9)
O5 Cl1 O6 . . 99.8(10)
O3 Cl1 O6 . . 118.8(9)
C2 O1 Co1 . . 125.3(6)
C18 O2 Co2 . . 126.5(6)
C7 N1 C8 . . 117.5(8)
C7 N1 Co1 . . 124.9(6)
C8 N1 Co1 . . 117.4(6)
C10 N2 C11 . . 113.5(8)
C10 N2 Co1 . . 116.5(6)
C11 N2 Co1 . . 115.1(5)
C10 N2 H2A . . 103.1
C11 N2 H2A . . 103.1
Co1 N2 H2A . . 103.1
C23 N3 C24 . . 116.7(7)
C23 N3 Co2 . . 124.5(6)
C24 N3 Co2 . . 118.3(6)
C26 N4 C27 . . 116.5(7)
C26 N4 Co2 . . 116.8(6)
C27 N4 Co2 . . 116.1(5)
C26 N4 H4A . . 101.0
C27 N4 H4A . . 101.0
Co2 N4 H4A . . 101.0
C6 C1 C2 . . 120.6(9)
C6 C1 C7 . . 119.0(9)
C2 C1 C7 . . 120.0(8)
O1 C2 C3 . . 120.0(8)
O1 C2 C1 . . 123.5(8)
C3 C2 C1 . . 116.5(9)
C4 C3 C2 . . 122.9(9)
C4 C3 Br2 . . 118.3(8)
C2 C3 Br2 . . 118.8(7)
C3 C4 C5 . . 118.1(9)
C3 C4 H4 . . 120.9
C5 C4 H4 . . 120.9
C6 C5 C4 . . 121.3(9)
C6 C5 Br1 . . 120.8(9)
C4 C5 Br1 . . 117.8(8)
C5 C6 C1 . . 120.2(9)
C5 C6 H6 . . 119.9
C1 C6 H6 . . 119.9
N1 C7 C1 . . 126.4(8)
N1 C7 H7 . . 116.8
C1 C7 H7 . . 116.8
N1 C8 C9 . . 111.5(8)
N1 C8 H8A . . 109.3
C9 C8 H8A . . 109.3
N1 C8 H8B . . 109.3
C9 C8 H8B . . 109.3
H8A C8 H8B . . 108.0
C8 C9 C10 . . 114.3(9)
C8 C9 H9A . . 108.7
C10 C9 H9A . . 108.7
C8 C9 H9B . . 108.7
C10 C9 H9B . . 108.7
H9A C9 H9B . . 107.6
N2 C10 C9 . . 114.3(9)
N2 C10 H10A . . 108.7
C9 C10 H10A . . 108.7
N2 C10 H10B . . 108.7
C9 C10 H10B . . 108.7
H10A C10 H10B . . 107.6
C16 C11 N2 . . 114.7(8)
C16 C11 C12 . . 111.7(8)
N2 C11 C12 . . 110.4(7)
C16 C11 H11 . . 106.5
N2 C11 H11 . . 106.5
C12 C11 H11 . . 106.5
C11 C12 C13 . . 108.6(8)
C11 C12 H12A . . 110.0
C13 C12 H12A . . 110.0
C11 C12 H12B . . 110.0
C13 C12 H12B . . 110.0
H12A C12 H12B . . 108.4
C14 C13 C12 . . 111.0(10)
C14 C13 H13A . . 109.4
C12 C13 H13A . . 109.4
C14 C13 H13B . . 109.4
C12 C13 H13B . . 109.4
H13A C13 H13B . . 108.0
C15 C14 C13 . . 110.1(10)
C15 C14 H14A . . 109.6
C13 C14 H14A . . 109.6
C15 C14 H14B . . 109.6
C13 C14 H14B . . 109.6
H14A C14 H14B . . 108.2
C14 C15 C16 . . 113.4(11)
C14 C15 H15A . . 108.9
C16 C15 H15A . . 108.9
C14 C15 H15B . . 108.9
C16 C15 H15B . . 108.9
H15A C15 H15B . . 107.7
C11 C16 C15 . . 108.9(9)
C11 C16 H16A . . 109.9
C15 C16 H16A . . 109.9
C11 C16 H16B . . 109.9
C15 C16 H16B . . 109.9
H16A C16 H16B . . 108.3
C22 C17 C18 . . 122.8(9)
C22 C17 C23 . . 118.9(9)
C18 C17 C23 . . 118.0(8)
O2 C18 C19 . . 119.9(9)
O2 C18 C17 . . 125.2(8)
C19 C18 C17 . . 114.9(9)
C20 C19 C18 . . 122.4(10)
C20 C19 Br4 . . 118.9(8)
C18 C19 Br4 . . 118.7(8)
C19 C20 C21 . . 120.0(9)
C19 C20 H20 . . 120.0
C21 C20 H20 . . 120.0
C22 C21 C20 . . 119.8(10)
C22 C21 Br3 . . 120.6(9)
C20 C21 Br3 . . 119.6(9)
C21 C22 C17 . . 120.1(10)
C21 C22 H22 . . 120.0
C17 C22 H22 . . 120.0
N3 C23 C17 . . 127.7(8)
N3 C23 H23 . . 116.2
C17 C23 H23 . . 116.2
N3 C24 C25 . . 111.6(7)
N3 C24 H24A . . 109.3
C25 C24 H24A . . 109.3
N3 C24 H24B . . 109.3
C25 C24 H24B . . 109.3
H24A C24 H24B . . 108.0
C24 C25 C26 . . 117.3(8)
C24 C25 H25A . . 108.0
C26 C25 H25A . . 108.0
C24 C25 H25B . . 108.0
C26 C25 H25B . . 108.0
H25A C25 H25B . . 107.2
N4 C26 C25 . . 117.6(8)
N4 C26 H26A . . 107.9
C25 C26 H26A . . 107.9
N4 C26 H26B . . 107.9
C25 C26 H26B . . 107.9
H26A C26 H26B . . 107.2
N4 C27 C28 . . 109.1(7)
N4 C27 C32 . . 114.1(7)
C28 C27 C32 . . 110.8(8)
N4 C27 H27 . . 107.5
C28 C27 H27 . . 107.5
C32 C27 H27 . . 107.5
C27 C28 C29 . . 109.7(8)
C27 C28 H28A . . 109.7
C29 C28 H28A . . 109.7
C27 C28 H28B . . 109.7
C29 C28 H28B . . 109.7
H28A C28 H28B . . 108.2
C30 C29 C28 . . 111.1(10)
C30 C29 H29A . . 109.4
C28 C29 H29A . . 109.4
C30 C29 H29B . . 109.4
C28 C29 H29B . . 109.4
H29A C29 H29B . . 108.0
C31 C30 C29 . . 111.6(10)
C31 C30 H30A . . 109.3
C29 C30 H30A . . 109.3
C31 C30 H30B . . 109.3
C29 C30 H30B . . 109.3
H30A C30 H30B . . 108.0
C30 C31 C32 . . 111.1(10)
C30 C31 H31A . . 109.4
C32 C31 H31A . . 109.4
C30 C31 H31B . . 109.4
C32 C31 H31B . . 109.4
H31A C31 H31B . . 108.0
C27 C32 C31 . . 109.5(8)
C27 C32 H32A . . 109.8
C31 C32 H32A . . 109.8
C27 C32 H32B . . 109.8
C31 C32 H32B . . 109.8
H32A C32 H32B . . 108.2

loop_
_geom_bond_atom_site_label_1
_geom_bond_atom_site_label_2
_geom_bond_site_symmetry_2
_geom_bond_distance
Co1 O1 . 1.894(6)
Co1 O1 3_666 1.894(6)
Co1 N1 . 1.926(7)
Co1 N1 3_666 1.926(7)
Co1 N2 3_666 2.002(7)
Co1 N2 . 2.002(7)
Co2 O2 3_556 1.900(6)
Co2 O2 . 1.900(6)
Co2 N3 3_556 1.915(7)
Co2 N3 . 1.915(7)
Co2 N4 3_556 2.014(7)
Co2 N4 . 2.014(7)
Br1 C5 . 1.889(9)
Br2 C3 . 1.901(9)
Br3 C21 . 1.900(10)
Br4 C19 . 1.891(10)
Cl1 O4 . 1.309(11)
Cl1 O5 . 1.330(18)
Cl1 O3 . 1.359(12)
Cl1 O6 . 1.380(15)
O1 C2 . 1.319(10)
O2 C18 . 1.303(10)
N1 C7 . 1.268(10)
N1 C8 . 1.503(11)
N2 C10 . 1.465(12)
N2 C11 . 1.522(11)
N2 H2A . 0.9100
N3 C23 . 1.300(10)
N3 C24 . 1.470(11)
N4 C26 . 1.443(11)
N4 C27 . 1.500(10)
N4 H4A . 0.9100
C1 C6 . 1.397(12)
C1 C2 . 1.423(12)
C1 C7 . 1.427(12)
C2 C3 . 1.405(12)
C3 C4 . 1.389(13)
C4 C5 . 1.397(14)
C4 H4 . 0.9300
C5 C6 . 1.368(13)
C6 H6 . 0.9300
C7 H7 . 0.9300
C8 C9 . 1.510(14)
C8 H8A . 0.9700
C8 H8B . 0.9700
C9 C10 . 1.534(14)
C9 H9A . 0.9700
C9 H9B . 0.9700
C10 H10A . 0.9700
C10 H10B . 0.9700
C11 C16 . 1.518(12)
C11 C12 . 1.541(12)
C11 H11 . 0.9800
C12 C13 . 1.546(14)
C12 H12A . 0.9700
C12 H12B . 0.9700
C13 C14 . 1.526(17)
C13 H13A . 0.9700
C13 H13B . 0.9700
C14 C15 . 1.449(18)
C14 H14A . 0.9700
C14 H14B . 0.9700
C15 C16 . 1.529(15)
C15 H15A . 0.9700
C15 H15B . 0.9700
C16 H16A . 0.9700
C16 H16B . 0.9700
C17 C22 . 1.372(12)
C17 C18 . 1.425(12)
C17 C23 . 1.452(13)
C18 C19 . 1.397(12)
C19 C20 . 1.379(13)
C20 C21 . 1.394(14)
C20 H20 . 0.9300
C21 C22 . 1.358(14)
C22 H22 . 0.9300
C23 H23 . 0.9300
C24 C25 . 1.495(12)
C24 H24A . 0.9700
C24 H24B . 0.9700
C25 C26 . 1.500(13)
C25 H25A . 0.9700
C25 H25B . 0.9700
C26 H26A . 0.9700
C26 H26B . 0.9700
C27 C28 . 1.507(12)
C27 C32 . 1.513(12)
C27 H27 . 0.9800
C28 C29 . 1.553(14)
C28 H28A . 0.9700
C28 H28B . 0.9700
C29 C30 . 1.513(17)
C29 H29A . 0.9700
C29 H29B . 0.9700
C30 C31 . 1.501(16)
C30 H30A . 0.9700
C30 H30B . 0.9700
C31 C32 . 1.523(14)
C31 H31A . 0.9700
C31 H31B . 0.9700
C32 H32A . 0.9700
C32 H32B . 0.9700
